data_1531687
loop_
_publ_author_name
'Kin'ones, S.O.'
'Kaziev, G.Z.'
'Volodina, V.A.'
'Zavodnik, V.E.'
'de Ita, A.'
'Bel'skii, V.K.'

_publ_section_title
;
 Synthesis and study of sodium hexatungstovanadate(V)
;
_journal_name_full 'Zhurnal Neorganicheskoi Khimii'
_journal_page_first 1076
_journal_page_last 1080
_journal_volume 46
_journal_year 2001
_chemical_formula_sum 'H28 Na7 O38 V W6'
_chemical_name_systematic 'Na7 (V W6 O24) (H2 O)14'
_space_group_IT_number 1
_symmetry_space_group_name_Hall 'P 1'
_symmetry_space_group_name_H-M 'P 1'
_cell_angle_alpha 60.89
_cell_angle_beta 73.96
_cell_angle_gamma 83.62
_cell_formula_units_Z 1
_cell_length_a 7.997
_cell_length_b 11.146
_cell_length_c 11.328
_cell_volume 847.506
_citation_journal_id_ASTM ZNOKAQ
_cod_data_source_file Kinones_ZNOKAQ_2001_86.cif
_cod_data_source_block H28Na7O38V1W6
_cod_original_cell_volume 847.5059
_cod_original_formula_sum 'H28 Na7 O38 V1 W6'
_cod_database_code 1531687

loop_
_symmetry_equiv_pos_as_xyz
x,y,z

loop_
_atom_site_label
_atom_site_type_symbol
_atom_site_fract_x
_atom_site_fract_y
_atom_site_fract_z
_atom_site_occupancy
_atom_site_U_iso_or_equiv
Na3 Na+1 0.8873 0.8182 0.8053 1 0.0
O8 O-2 0.291 0.5863 0.6484 1 0.0
O23 O-2 0.7593 0.7619 0.2107 1 0.0
V1 V+5 0.2684 0.495 0.5479 0.5 0.0
O35 O-2 0.6849 0.0711 0.1637 1 0.0
O5 O-2 0.3095 0.3203 0.7456 1 0.0
O25 O-2 0.5822 0.7903 0.8652 1 0.0
O15 O-2 0.8424 0.455 0.3604 1 0.0
O1 O-2 0.4426 0.0528 0.8344 1 0.0
O36 O-2 0.1939 0.7496 0.0782 1 0.0
O18 O-2 0.2781 0.5408 0.9257 1 0.0
O26 O-2 0.2689 0.3768 0.2566 1 0.0
O10 O-2 0.5507 0.4897 0.7422 1 0.0
W5 W+6 0.3254 0.4235 0.8619 1 0.0
W3 W+6 0.6379 0.4035 0.3899 1 0.0
O27 O-2 0.3343 0.0358 0.3868 1 0.0
O6 O-2 0.3578 0.3586 0.4922 1 0.0
O32 O-2 0.8374 -0.0582 0.9295 1 0.0
Na6 Na+1 0.0296 0.008 0.4215 1 0.0
O31 O-2 0.944 0.0812 0.6019 1 0.0
O24 O-2 0.4511 0.8421 0.1493 1 0.0
O22 O-2 0.045 0.1078 0.0108 1 0.0
O3 O-2 0.6148 0.2599 0.5867 1 0.0
O12 O-2 0.7833 0.6666 0.517 1 0.0
O28 O-2 0.1856 0.8262 0.7983 1 0.0
O19 O-2 0.0734 0.3835 0.8984 1 0.0
O37 O-2 0.1009 0.9158 0.2619 1 0.0
W7 W+6 0.5479 0.7181 0.2767 0.5 0.0
O21 O-2 0.8192 0.2493 0.8555 1 0.0
O34 O-2 0.7324 0.0066 0.4477 1 0.0
O30 O-2 0.9916 0.7639 0.6212 1 0.0
W2 W+6 0.5624 0.6642 0.5747 1 0.0
Na2 Na+1 0.4929 0.2445 0.187 1 0.0
Na7 Na+1 0.7749 0.3956 0.6325 1 0.0
Na1 Na+1 0.4228 0.5827 0.0661 1 0.0
V2 V+5 0.5479 0.7181 0.2767 0.5 0.0
O17 O-2 0.2531 0.6321 0.3898 1 0.0
Na5 Na+1 -0.0036 0.6867 0.3072 1 0.0
O9 O-2 0.5419 0.5403 0.4778 1 0.0
Na4 Na+1 0.5754 0.0783 0.9825 1 0.0
O14 O-2 0.6509 0.2961 0.3161 1 0.0
O4 O-2 0.1378 0.1537 0.7411 1 0.0
O38 O-2 0.0109 0.2403 0.2241 1 0.0
O11 O-2 0.5132 0.7722 0.6488 1 0.0
O20 O-2 0.3813 0.2778 0.9929 1 0.0
W4 W+6 0.2684 0.495 0.5479 0.5 0.0
W1 W+6 0.3965 0.1678 0.6804 1 0.0
O33 O-2 0.6547 0.4493 -0.0006 1 0.0
O29 O-2 0.9121 0.5931 0.0159 1 0.0
O7 O-2 0.4951 0.7901 0.4047 1 0.0
O13 O-2 0.5578 0.5647 0.2427 1 0.0
W6 W+6 0.0477 0.2464 0.8505 1 0.0
O16 O-2 0.0524 0.4345 0.6303 1 0.0
O2 O-2 0.3957 0.074 0.5955 1 0.0
